data_4084280
loop_
_publ_author_name
'Krabbe, Stefan'
'Wagner, Michael'
'L\"ow, Christian'
'Dietz, Christina'
'Sch\"urmann, Markus'
'Hoffmann, Alexander'
'Herres-Pawlis, Sonja'
'Lutter, Michael'
'Jurkschat, Klaus'

_publ_section_title
;
 Syntheses and Molecular Structures of [RSn{W(CO)3Cp}2][W(CO)3Cp],
 [RSn{W(CO)3Cp}Cl2], and [RSn{W(CO)3Cp}Cr(CO)5] (R =
 [4-t-Bu-2,6-{P(O)(OR&#x2032;)2}2C6H2], R&#x2032; = Et,i-Pr).
 Autoionization Induced by Intramolecular P&#x2550;O\\rightarrow Sn
 Coordination
;
_journal_issue 17
_journal_name_full Organometallics
_journal_page_first 4433
_journal_paper_doi 10.1021/om500649d
_journal_volume 33
_journal_year 2014
_chemical_formula_moiety 'C12 H30 Li O6, C8 H5 O3 W'
_chemical_formula_sum 'C20 H35 Li O9 W'
_chemical_formula_weight 610.26
_chemical_name_systematic
; 
lithium tris(dimethoxyethane)tricarbonyl(cyclopentadienyl)
 tungstate
;
_space_group_IT_number 14
_symmetry_cell_setting monoclinic
_symmetry_space_group_name_Hall '-P 2ybc'
_symmetry_space_group_name_H-M 'P 1 21/c 1'
_atom_sites_solution_hydrogens geom
_atom_sites_solution_primary direct
_atom_sites_solution_secondary difmap
_audit_creation_method SHELXL-97
_cell_angle_alpha 90.00
_cell_angle_beta 91.493(6)
_cell_angle_gamma 90.00
_cell_formula_units_Z 4
_cell_length_a 12.1810(7)
_cell_length_b 12.1251(7)
_cell_length_c 16.8699(11)
_cell_measurement_reflns_used 7618
_cell_measurement_temperature 173(2)
_cell_measurement_theta_max 28.7020
_cell_measurement_theta_min 2.6310
_cell_volume 2490.8(3)
_computing_cell_refinement 'CrysAlisPro, Agilent Technologies, Version 1.171.33.55''
_computing_data_collection 'CrysAlisPro, Agilent Technologies, Version 1.171.33.55''
_computing_data_reduction 'CrysAlisPro, Agilent Technologies, Version 1.171.33.55''
_computing_molecular_graphics 'SHELXP-97 (Sheldrick, 1997)'
_computing_publication_material 'enCIFer Version 1.4'
_computing_structure_refinement 'SHELXL-97 (Sheldrick, 1997)'
_computing_structure_solution 'SHELXS-97 (Sheldrick, 1990)'
_diffrn_ambient_temperature 173(2)
_diffrn_measured_fraction_theta_full 1.000
_diffrn_measured_fraction_theta_max 1.000
_diffrn_measurement_device_type 'XcaliburS, Sapphire3'
_diffrn_measurement_method '\w und \y scan'
_diffrn_radiation_monochromator graphite
_diffrn_radiation_source 'fine-focus sealed tube'
_diffrn_radiation_type MoK\a
_diffrn_radiation_wavelength 0.71073
_diffrn_reflns_av_R_equivalents 0.0379
_diffrn_reflns_av_sigmaI/netI 0.0314
_diffrn_reflns_limit_h_max 14
_diffrn_reflns_limit_h_min -14
_diffrn_reflns_limit_k_max 14
_diffrn_reflns_limit_k_min -14
_diffrn_reflns_limit_l_max 19
_diffrn_reflns_limit_l_min -20
_diffrn_reflns_number 22149
_diffrn_reflns_theta_full 25.49
_diffrn_reflns_theta_max 25.49
_diffrn_reflns_theta_min 2.37
_exptl_absorpt_coefficient_mu 4.681
_exptl_absorpt_correction_T_max 1.00000
_exptl_absorpt_correction_T_min 0.61353
_exptl_absorpt_correction_type multi-scan
_exptl_absorpt_process_details
;
CrysAlisPro, Agilent Technologies,
Version 1.171.36.28 (release 01-02-2013 CrysAlis171 .NET)
(compiled Feb  1 2013,16:14:44)
Empirical absorption correction using spherical harmonics,
 implemented in SCALE3 ABSPACK scaling algorithm.
;
_exptl_crystal_colour colourless
_exptl_crystal_density_diffrn 1.627
_exptl_crystal_density_method 'not measured'
_exptl_crystal_description column
_exptl_crystal_F_000 1216
_exptl_crystal_size_max 0.30
_exptl_crystal_size_mid 0.10
_exptl_crystal_size_min 0.06
_refine_diff_density_max 0.736
_refine_diff_density_min -0.696
_refine_diff_density_rms 0.096
_refine_ls_extinction_method none
_refine_ls_goodness_of_fit_ref 1.111
_refine_ls_hydrogen_treatment constr
_refine_ls_matrix_type full
_refine_ls_number_parameters 286
_refine_ls_number_reflns 4632
_refine_ls_number_restraints 0
_refine_ls_restrained_S_all 1.111
_refine_ls_R_factor_all 0.0382
_refine_ls_R_factor_gt 0.0245
_refine_ls_shift/su_max 0.001
_refine_ls_shift/su_mean 0.000
_refine_ls_structure_factor_coef Fsqd
_refine_ls_weighting_details 'calc w=1/[\s^2^(Fo^2^)+(0.0212P)^2^+0.0000P] where P=(Fo^2^+2Fc^2^)/3'
_refine_ls_weighting_scheme calc
_refine_ls_wR_factor_gt 0.0498
_refine_ls_wR_factor_ref 0.0524
_reflns_number_gt 3653
_reflns_number_total 4632
_reflns_threshold_expression >2sigma(I)
_cod_data_source_file om500649d_si_001.cif
_cod_data_source_block Li(DME)3W(CO)3Cp
_cod_original_sg_symbol_H-M P2(1)/c
_cod_database_code 4084280

loop_
_symmetry_equiv_pos_as_xyz
'x, y, z'
'-x, y+1/2, -z+1/2'
'-x, -y, -z'
'x, -y-1/2, z-1/2'

loop_
_atom_site_label
_atom_site_type_symbol
_atom_site_fract_x
_atom_site_fract_y
_atom_site_fract_z
_atom_site_U_iso_or_equiv
_atom_site_adp_type
_atom_site_occupancy
_atom_site_symmetry_multiplicity
_atom_site_calc_flag
_atom_site_refinement_flags
W1 W 0.748305(12) 0.767776(10) 0.246480(9) 0.01698(6) Uani 1 1 d .
C1 C 0.6510(3) 0.6202(3) 0.3056(3) 0.0323(11) Uani 1 1 d .
H1A H 0.5738 0.6136 0.2973 0.039 Uiso 1 1 calc R
C2 C 0.7324(4) 0.5747(3) 0.2586(3) 0.0430(14) Uani 1 1 d .
H2A H 0.7195 0.5312 0.2125 0.052 Uiso 1 1 calc R
C3 C 0.8366(4) 0.6035(3) 0.2906(3) 0.0347(11) Uani 1 1 d .
H3A H 0.9059 0.5831 0.2706 0.042 Uiso 1 1 calc R
C4 C 0.8178(3) 0.6681(3) 0.3576(2) 0.0280(10) Uani 1 1 d .
H4A H 0.8729 0.7002 0.3911 0.034 Uiso 1 1 calc R
C5 C 0.7051(3) 0.6775(3) 0.3670(2) 0.0259(9) Uani 1 1 d .
H5A H 0.6706 0.7164 0.4083 0.031 Uiso 1 1 calc R
C6 C 0.6382(3) 0.8829(3) 0.2426(2) 0.0250(9) Uani 1 1 d .
O6 O 0.5713(2) 0.9524(2) 0.24232(19) 0.0443(8) Uani 1 1 d .
C7 C 0.8560(3) 0.8845(3) 0.2447(2) 0.0200(9) Uani 1 1 d .
O7 O 0.9215(2) 0.9552(2) 0.24418(17) 0.0322(7) Uani 1 1 d .
C8 C 0.7483(3) 0.7707(3) 0.1316(2) 0.0235(9) Uani 1 1 d .
O8 O 0.7497(2) 0.7686(2) 0.06264(16) 0.0379(7) Uani 1 1 d .
Li1 Li 0.7493(5) 0.2321(5) 0.4924(3) 0.0223(15) Uani 1 1 d .
O11 O 0.6475(2) 0.2547(2) 0.39019(15) 0.0278(7) Uani 1 1 d .
O12 O 0.6001(2) 0.1518(2) 0.52408(15) 0.0262(6) Uani 1 1 d .
O13 O 0.8239(2) 0.0809(2) 0.46176(18) 0.0363(7) Uani 1 1 d .
O14 O 0.8951(2) 0.2832(2) 0.43718(19) 0.0439(8) Uani 1 1 d .
O15 O 0.8144(2) 0.22588(18) 0.61471(16) 0.0249(6) Uani 1 1 d .
O16 O 0.7209(2) 0.39113(19) 0.53471(16) 0.0248(6) Uani 1 1 d .
C11 C 0.6788(4) 0.2860(4) 0.3131(2) 0.0454(12) Uani 1 1 d .
H11A H 0.6174 0.3236 0.2859 0.068 Uiso 1 1 calc R
H11B H 0.6988 0.2202 0.2830 0.068 Uiso 1 1 calc R
H11C H 0.7420 0.3360 0.3170 0.068 Uiso 1 1 calc R
C12 C 0.5551(3) 0.1846(4) 0.3893(2) 0.0376(11) Uani 1 1 d .
H12A H 0.5760 0.1098 0.3717 0.045 Uiso 1 1 calc R
H12B H 0.4979 0.2134 0.3520 0.045 Uiso 1 1 calc R
C13 C 0.5125(3) 0.1802(4) 0.4702(3) 0.0394(11) Uani 1 1 d .
H13A H 0.4816 0.2528 0.4847 0.047 Uiso 1 1 calc R
H13B H 0.4533 0.1244 0.4729 0.047 Uiso 1 1 calc R
C14 C 0.5637(3) 0.1428(4) 0.6032(2) 0.0387(11) Uani 1 1 d .
H14A H 0.5063 0.0864 0.6056 0.058 Uiso 1 1 calc R
H14B H 0.5342 0.2139 0.6202 0.058 Uiso 1 1 calc R
H14C H 0.6256 0.1219 0.6383 0.058 Uiso 1 1 calc R
C15 C 0.7761(3) -0.0248(3) 0.4650(3) 0.0458(13) Uani 1 1 d .
H15A H 0.8341 -0.0805 0.4703 0.069 Uiso 1 1 calc R
H15B H 0.7328 -0.0383 0.4162 0.069 Uiso 1 1 calc R
H15C H 0.7282 -0.0291 0.5106 0.069 Uiso 1 1 calc R
C16 C 0.9053(5) 0.0934(4) 0.4106(4) 0.080(2) Uani 1 1 d .
H16A H 0.8751 0.0778 0.3567 0.096 Uiso 1 1 calc R
H16B H 0.9615 0.0364 0.4227 0.096 Uiso 1 1 calc R
C17 C 0.9591(4) 0.1973(4) 0.4085(3) 0.0494(13) Uani 1 1 d .
H17A H 1.0282 0.1930 0.4406 0.059 Uiso 1 1 calc R
H17B H 0.9786 0.2139 0.3532 0.059 Uiso 1 1 calc R
C18 C 0.9445(4) 0.3883(3) 0.4318(3) 0.0516(14) Uani 1 1 d .
H18A H 0.9587 0.4050 0.3762 0.077 Uiso 1 1 calc R
H18B H 1.0140 0.3886 0.4625 0.077 Uiso 1 1 calc R
H18C H 0.8952 0.4441 0.4532 0.077 Uiso 1 1 calc R
C19 C 0.8945(3) 0.1478(3) 0.6429(2) 0.0346(11) Uani 1 1 d .
H19A H 0.9014 0.1524 0.7008 0.052 Uiso 1 1 calc R
H19B H 0.9655 0.1642 0.6196 0.052 Uiso 1 1 calc R
H19C H 0.8713 0.0732 0.6275 0.052 Uiso 1 1 calc R
C20 C 0.8437(3) 0.3358(3) 0.6367(2) 0.0281(10) Uani 1 1 d .
H20A H 0.9094 0.3597 0.6078 0.034 Uiso 1 1 calc R
H20B H 0.8608 0.3398 0.6943 0.034 Uiso 1 1 calc R
C21 C 0.7483(3) 0.4086(3) 0.6158(2) 0.0311(10) Uani 1 1 d .
H21A H 0.6850 0.3900 0.6490 0.037 Uiso 1 1 calc R
H21B H 0.7679 0.4868 0.6251 0.037 Uiso 1 1 calc R
C22 C 0.6342(3) 0.4638(3) 0.5084(3) 0.0412(12) Uani 1 1 d .
H22A H 0.6581 0.5405 0.5149 0.062 Uiso 1 1 calc R
H22B H 0.5690 0.4509 0.5400 0.062 Uiso 1 1 calc R
H22C H 0.6163 0.4496 0.4523 0.062 Uiso 1 1 calc R

loop_
_atom_site_aniso_label
_atom_site_aniso_U_11
_atom_site_aniso_U_22
_atom_site_aniso_U_33
_atom_site_aniso_U_23
_atom_site_aniso_U_13
_atom_site_aniso_U_12
W1 0.01683(8) 0.01596(8) 0.01814(9) 0.00205(7) 0.00036(6) 0.00076(7)
C1 0.028(2) 0.030(2) 0.039(3) 0.017(2) -0.005(2) -0.0114(17)
C2 0.078(4) 0.017(2) 0.033(3) 0.0032(19) -0.006(3) -0.008(2)
C3 0.037(3) 0.027(2) 0.040(3) 0.014(2) 0.012(2) 0.0141(18)
C4 0.028(2) 0.025(2) 0.030(2) 0.0145(18) -0.007(2) -0.0006(16)
C5 0.034(2) 0.023(2) 0.021(2) 0.0104(17) 0.0043(19) -0.0007(17)
C6 0.024(2) 0.026(2) 0.026(2) 0.0079(17) 0.0086(19) 0.0013(17)
O6 0.0352(18) 0.0366(18) 0.062(2) 0.0163(16) 0.0145(17) 0.0182(14)
C7 0.023(2) 0.021(2) 0.016(2) 0.0051(15) -0.0046(18) 0.0039(16)
O7 0.0254(16) 0.0265(15) 0.0442(19) 0.0129(13) -0.0111(15) -0.0108(12)
C8 0.024(2) 0.018(2) 0.028(2) 0.0010(17) -0.0028(18) -0.0006(15)
O8 0.052(2) 0.0421(18) 0.0196(16) -0.0048(13) -0.0033(15) 0.0039(14)
Li1 0.022(3) 0.025(4) 0.020(4) 0.000(3) 0.002(3) 0.001(3)
O11 0.0292(16) 0.0360(16) 0.0181(15) 0.0034(12) -0.0017(13) -0.0017(12)
O12 0.0181(14) 0.0381(16) 0.0226(15) 0.0048(12) 0.0029(12) -0.0013(11)
O13 0.0339(17) 0.0212(15) 0.054(2) -0.0087(14) 0.0149(16) 0.0011(12)
O14 0.0362(18) 0.0331(17) 0.064(2) -0.0036(16) 0.0308(17) -0.0089(13)
O15 0.0230(14) 0.0232(14) 0.0282(16) 0.0011(12) -0.0055(13) 0.0062(10)
O16 0.0285(14) 0.0219(14) 0.0237(15) -0.0041(11) -0.0074(13) 0.0111(11)
C11 0.050(3) 0.066(3) 0.020(2) 0.011(2) 0.000(2) 0.003(2)
C12 0.031(2) 0.050(3) 0.031(3) 0.000(2) -0.013(2) -0.008(2)
C13 0.019(2) 0.056(3) 0.042(3) 0.004(2) -0.007(2) -0.0111(19)
C14 0.028(2) 0.055(3) 0.034(3) 0.008(2) 0.006(2) -0.002(2)
C15 0.040(3) 0.025(2) 0.072(4) -0.012(2) -0.002(3) 0.0000(19)
C16 0.089(5) 0.045(3) 0.109(5) -0.024(3) 0.065(4) 0.006(3)
C17 0.033(3) 0.058(3) 0.059(3) 0.009(3) 0.027(2) 0.013(2)
C18 0.048(3) 0.044(3) 0.063(4) 0.014(3) 0.012(3) -0.016(2)
C19 0.030(2) 0.036(2) 0.038(3) 0.010(2) -0.007(2) 0.0131(18)
C20 0.031(2) 0.027(2) 0.025(2) -0.0059(17) -0.011(2) -0.0009(17)
C21 0.038(2) 0.028(2) 0.027(2) -0.0097(18) -0.007(2) 0.0044(18)
C22 0.048(3) 0.030(2) 0.046(3) 0.002(2) -0.013(3) 0.020(2)

loop_
_atom_type_symbol
_atom_type_description
_atom_type_scat_dispersion_real
_atom_type_scat_dispersion_imag
_atom_type_scat_source
C C 0.0033 0.0016 'International Tables Vol C Tables 4.2.6.8 and 6.1.1.4'
H H 0.0000 0.0000 'International Tables Vol C Tables 4.2.6.8 and 6.1.1.4'
O O 0.0106 0.0060 'International Tables Vol C Tables 4.2.6.8 and 6.1.1.4'
Li Li -0.0003 0.0001 'International Tables Vol C Tables 4.2.6.8 and 6.1.1.4'
W W -0.8490 6.8722 'International Tables Vol C Tables 4.2.6.8 and 6.1.1.4'

loop_
_geom_angle_atom_site_label_1
_geom_angle_atom_site_label_2
_geom_angle_atom_site_label_3
_geom_angle
C7 W1 C6 86.62(14)
C7 W1 C8 87.31(15)
C6 W1 C8 88.35(16)
C7 W1 C2 141.88(15)
C6 W1 C2 131.32(16)
C8 W1 C2 96.15(14)
C7 W1 C4 99.08(13)
C6 W1 C4 128.90(16)
C8 W1 C4 142.30(15)
C2 W1 C4 56.84(13)
C7 W1 C3 108.53(15)
C6 W1 C3 157.42(16)
C8 W1 C3 108.49(15)
C2 W1 C3 34.67(13)
C4 W1 C3 34.29(13)
C7 W1 C1 154.70(14)
C6 W1 C1 101.77(15)
C8 W1 C1 116.47(14)
C2 W1 C1 34.33(14)
C4 W1 C1 57.07(13)
C3 W1 C1 57.61(14)
C7 W1 C5 121.08(13)
C6 W1 C5 101.08(15)
C8 W1 C5 150.25(13)
C2 W1 C5 56.53(14)
C4 W1 C5 34.06(12)
C3 W1 C5 56.94(14)
C1 W1 C5 34.17(12)
C5 C1 C2 106.7(4)
C5 C1 W1 72.9(2)
C2 C1 W1 72.0(2)
C5 C1 H1A 126.6
C2 C1 H1A 126.6
W1 C1 H1A 120.3
C1 C2 C3 109.2(4)
C1 C2 W1 73.6(2)
C3 C2 W1 73.3(2)
C1 C2 H2A 125.4
C3 C2 H2A 125.4
W1 C2 H2A 119.5
C4 C3 C2 106.5(4)
C4 C3 W1 72.6(2)
C2 C3 W1 72.1(2)
C4 C3 H3A 126.8
C2 C3 H3A 126.8
W1 C3 H3A 120.4
C5 C4 C3 108.7(4)
C5 C4 W1 73.4(2)
C3 C4 W1 73.1(2)
C5 C4 H4A 125.6
C3 C4 H4A 125.6
W1 C4 H4A 119.6
C4 C5 C1 108.8(4)
C4 C5 W1 72.5(2)
C1 C5 W1 72.9(2)
C4 C5 H5A 125.6
C1 C5 H5A 125.6
W1 C5 H5A 120.7
O6 C6 W1 178.3(4)
O7 C7 W1 179.5(3)
O8 C8 W1 177.5(3)
O16 Li1 O11 93.5(2)
O16 Li1 O13 163.7(3)
O11 Li1 O13 99.2(3)
O16 Li1 O14 91.6(2)
O11 Li1 O14 94.8(3)
O13 Li1 O14 77.1(2)
O16 Li1 O12 100.7(3)
O11 Li1 O12 77.2(2)
O13 Li1 O12 92.2(2)
O14 Li1 O12 165.6(3)
O16 Li1 O15 76.6(2)
O11 Li1 O15 164.0(3)
O13 Li1 O15 93.0(2)
O14 Li1 O15 97.9(2)
O12 Li1 O15 92.1(3)
C12 O11 C11 112.7(3)
C12 O11 Li1 112.4(3)
C11 O11 Li1 128.1(3)
C14 O12 C13 111.7(3)
C14 O12 Li1 123.8(3)
C13 O12 Li1 110.9(3)
C16 O13 C15 116.1(3)
C16 O13 Li1 112.9(3)
C15 O13 Li1 126.8(3)
C17 O14 C18 114.1(4)
C17 O14 Li1 114.6(3)
C18 O14 Li1 130.9(3)
C20 O15 C19 111.6(3)
C20 O15 Li1 107.1(2)
C19 O15 Li1 124.2(3)
C21 O16 C22 111.1(3)
C21 O16 Li1 115.6(2)
C22 O16 Li1 126.0(3)
O11 C11 H11A 109.5
O11 C11 H11B 109.5
H11A C11 H11B 109.5
O11 C11 H11C 109.5
H11A C11 H11C 109.5
H11B C11 H11C 109.5
O11 C12 C13 108.2(3)
O11 C12 H12A 110.1
C13 C12 H12A 110.1
O11 C12 H12B 110.1
C13 C12 H12B 110.1
H12A C12 H12B 108.4
O12 C13 C12 108.9(3)
O12 C13 H13A 109.9
C12 C13 H13A 109.9
O12 C13 H13B 109.9
C12 C13 H13B 109.9
H13A C13 H13B 108.3
O12 C14 H14A 109.5
O12 C14 H14B 109.5
H14A C14 H14B 109.5
O12 C14 H14C 109.5
H14A C14 H14C 109.5
H14B C14 H14C 109.5
O13 C15 H15A 109.5
O13 C15 H15B 109.5
H15A C15 H15B 109.5
O13 C15 H15C 109.5
H15A C15 H15C 109.5
H15B C15 H15C 109.5
O13 C16 C17 117.7(4)
O13 C16 H16A 107.9
C17 C16 H16A 107.9
O13 C16 H16B 107.9
C17 C16 H16B 107.9
H16A C16 H16B 107.2
O14 C17 C16 113.0(4)
O14 C17 H17A 109.0
C16 C17 H17A 109.0
O14 C17 H17B 109.0
C16 C17 H17B 109.0
H17A C17 H17B 107.8
O14 C18 H18A 109.5
O14 C18 H18B 109.5
H18A C18 H18B 109.5
O14 C18 H18C 109.5
H18A C18 H18C 109.5
H18B C18 H18C 109.5
O15 C19 H19A 109.5
O15 C19 H19B 109.5
H19A C19 H19B 109.5
O15 C19 H19C 109.5
H19A C19 H19C 109.5
H19B C19 H19C 109.5
O15 C20 C21 107.6(3)
O15 C20 H20A 110.2
C21 C20 H20A 110.2
O15 C20 H20B 110.2
C21 C20 H20B 110.2
H20A C20 H20B 108.5
O16 C21 C20 107.6(3)
O16 C21 H21A 110.2
C20 C21 H21A 110.2
O16 C21 H21B 110.2
C20 C21 H21B 110.2
H21A C21 H21B 108.5
O16 C22 H22A 109.5
O16 C22 H22B 109.5
H22A C22 H22B 109.5
O16 C22 H22C 109.5
H22A C22 H22C 109.5
H22B C22 H22C 109.5

loop_
_geom_bond_atom_site_label_1
_geom_bond_atom_site_label_2
_geom_bond_distance
W1 C7 1.931(4)
W1 C6 1.936(4)
W1 C8 1.939(4)
W1 C2 2.359(4)
W1 C4 2.368(3)
W1 C3 2.374(4)
W1 C1 2.379(4)
W1 C5 2.380(4)
C1 C5 1.398(5)
C1 C2 1.399(6)
C1 H1A 0.9500
C2 C3 1.410(5)
C2 H2A 0.9500
C3 C4 1.398(6)
C3 H3A 0.9500
C4 C5 1.391(5)
C4 H4A 0.9500
C5 H5A 0.9500
C6 O6 1.172(4)
C7 O7 1.170(4)
C8 O8 1.164(5)
Li1 O16 2.088(6)
Li1 O11 2.115(6)
Li1 O13 2.116(6)
Li1 O14 2.118(7)
Li1 O12 2.142(6)
Li1 O15 2.193(6)
O11 C12 1.411(4)
O11 C11 1.417(5)
O12 C14 1.421(5)
O12 C13 1.426(4)
O13 C16 1.340(6)
O13 C15 1.409(4)
O14 C17 1.395(5)
O14 C18 1.414(5)
O15 C20 1.427(4)
O15 C19 1.431(4)
O16 C21 1.415(4)
O16 C22 1.437(4)
C11 H11A 0.9800
C11 H11B 0.9800
C11 H11C 0.9800
C12 C13 1.474(6)
C12 H12A 0.9900
C12 H12B 0.9900
C13 H13A 0.9900
C13 H13B 0.9900
C14 H14A 0.9800
C14 H14B 0.9800
C14 H14C 0.9800
C15 H15A 0.9800
C15 H15B 0.9800
C15 H15C 0.9800
C16 C17 1.421(6)
C16 H16A 0.9900
C16 H16B 0.9900
C17 H17A 0.9900
C17 H17B 0.9900
C18 H18A 0.9800
C18 H18B 0.9800
C18 H18C 0.9800
C19 H19A 0.9800
C19 H19B 0.9800
C19 H19C 0.9800
C20 C21 1.494(5)
C20 H20A 0.9900
C20 H20B 0.9900
C21 H21A 0.9900
C21 H21B 0.9900
C22 H22A 0.9800
C22 H22B 0.9800
C22 H22C 0.9800

loop_
_geom_torsion_atom_site_label_1
_geom_torsion_atom_site_label_2
_geom_torsion_atom_site_label_3
_geom_torsion_atom_site_label_4
_geom_torsion
C7 W1 C1 C5 15.0(5)
C6 W1 C1 C5 -92.5(3)
C8 W1 C1 C5 173.5(2)
C2 W1 C1 C5 114.6(3)
C4 W1 C1 C5 36.6(2)
C3 W1 C1 C5 77.5(2)
C7 W1 C1 C2 -99.6(4)
C6 W1 C1 C2 153.0(2)
C8 W1 C1 C2 58.9(3)
C4 W1 C1 C2 -78.0(3)
C3 W1 C1 C2 -37.1(2)
C5 W1 C1 C2 -114.6(3)
C5 C1 C2 C3 -0.1(4)
W1 C1 C2 C3 65.1(3)
C5 C1 C2 W1 -65.2(2)
C7 W1 C2 C1 137.0(3)
C6 W1 C2 C1 -36.3(3)
C8 W1 C2 C1 -129.6(2)
C4 W1 C2 C1 78.8(3)
C3 W1 C2 C1 116.6(4)
C5 W1 C2 C1 37.7(2)
C7 W1 C2 C3 20.4(4)
C6 W1 C2 C3 -152.9(3)
C8 W1 C2 C3 113.9(3)
C4 W1 C2 C3 -37.8(2)
C1 W1 C2 C3 -116.6(4)
C5 W1 C2 C3 -78.8(3)
C1 C2 C3 C4 -0.4(4)
W1 C2 C3 C4 65.0(3)
C1 C2 C3 W1 -65.4(3)
C7 W1 C3 C4 78.7(3)
C6 W1 C3 C4 -51.4(5)
C8 W1 C3 C4 172.1(2)
C2 W1 C3 C4 -114.4(4)
C1 W1 C3 C4 -77.7(3)
C5 W1 C3 C4 -36.9(2)
C7 W1 C3 C2 -166.9(3)
C6 W1 C3 C2 63.0(5)
C8 W1 C3 C2 -73.5(3)
C4 W1 C3 C2 114.4(4)
C1 W1 C3 C2 36.7(3)
C5 W1 C3 C2 77.6(3)
C2 C3 C4 C5 0.7(4)
W1 C3 C4 C5 65.3(3)
C2 C3 C4 W1 -64.6(3)
C7 W1 C4 C5 134.2(2)
C6 W1 C4 C5 41.2(3)
C8 W1 C4 C5 -128.4(3)
C2 W1 C4 C5 -77.9(3)
C3 W1 C4 C5 -116.1(3)
C1 W1 C4 C5 -36.7(2)
C7 W1 C4 C3 -109.7(3)
C6 W1 C4 C3 157.3(2)
C8 W1 C4 C3 -12.3(4)
C2 W1 C4 C3 38.2(3)
C1 W1 C4 C3 79.5(3)
C5 W1 C4 C3 116.1(3)
C3 C4 C5 C1 -0.8(4)
W1 C4 C5 C1 64.3(3)
C3 C4 C5 W1 -65.1(3)
C2 C1 C5 C4 0.5(4)
W1 C1 C5 C4 -64.1(3)
C2 C1 C5 W1 64.6(3)
C7 W1 C5 C4 -55.8(3)
C6 W1 C5 C4 -148.5(2)
C8 W1 C5 C4 105.0(3)
C2 W1 C5 C4 78.9(3)
C3 W1 C5 C4 37.1(2)
C1 W1 C5 C4 116.8(4)
C7 W1 C5 C1 -172.6(2)
C6 W1 C5 C1 94.7(3)
C8 W1 C5 C1 -11.8(4)
C2 W1 C5 C1 -37.9(2)
C4 W1 C5 C1 -116.8(4)
C3 W1 C5 C1 -79.7(3)
O16 Li1 O11 C12 -115.5(3)
O13 Li1 O11 C12 74.9(4)
O14 Li1 O11 C12 152.5(3)
O12 Li1 O11 C12 -15.3(3)
O15 Li1 O11 C12 -64.6(12)
O16 Li1 O11 C11 95.9(4)
O13 Li1 O11 C11 -73.7(4)
O14 Li1 O11 C11 3.9(4)
O12 Li1 O11 C11 -164.0(3)
O15 Li1 O11 C11 146.8(10)
O16 Li1 O12 C14 -59.7(4)
O11 Li1 O12 C14 -150.9(3)
O13 Li1 O12 C14 110.2(3)
O14 Li1 O12 C14 151.6(11)
O15 Li1 O12 C14 17.1(4)
O16 Li1 O12 C13 77.5(3)
O11 Li1 O12 C13 -13.7(3)
O13 Li1 O12 C13 -112.6(3)
O14 Li1 O12 C13 -71.2(13)
O15 Li1 O12 C13 154.3(3)
O16 Li1 O13 C16 -61.2(13)
O11 Li1 O13 C16 79.0(4)
O14 Li1 O13 C16 -13.9(4)
O12 Li1 O13 C16 156.4(4)
O15 Li1 O13 C16 -111.3(4)
O16 Li1 O13 C15 143.0(11)
O11 Li1 O13 C15 -76.8(4)
O14 Li1 O13 C15 -169.7(3)
O12 Li1 O13 C15 0.6(4)
O15 Li1 O13 C15 92.9(4)
O16 Li1 O14 C17 170.0(3)
O11 Li1 O14 C17 -96.4(4)
O13 Li1 O14 C17 2.0(4)
O12 Li1 O14 C17 -40.7(13)
O15 Li1 O14 C17 93.3(4)
O16 Li1 O14 C18 -2.2(5)
O11 Li1 O14 C18 91.4(4)
O13 Li1 O14 C18 -170.3(4)
O12 Li1 O14 C18 147.1(11)
O15 Li1 O14 C18 -79.0(4)
O16 Li1 O15 C20 -25.2(3)
O11 Li1 O15 C20 -78.0(12)
O13 Li1 O15 C20 141.9(3)
O14 Li1 O15 C20 64.6(3)
O12 Li1 O15 C20 -125.7(3)
O16 Li1 O15 C19 -157.6(3)
O11 Li1 O15 C19 149.6(10)
O13 Li1 O15 C19 9.5(4)
O14 Li1 O15 C19 -67.8(4)
O12 Li1 O15 C19 101.9(3)
O11 Li1 O16 C21 162.9(3)
O13 Li1 O16 C21 -56.4(13)
O14 Li1 O16 C21 -102.2(3)
O12 Li1 O16 C21 85.2(3)
O15 Li1 O16 C21 -4.4(3)
O11 Li1 O16 C22 15.7(4)
O13 Li1 O16 C22 156.5(11)
O14 Li1 O16 C22 110.7(4)
O12 Li1 O16 C22 -61.9(4)
O15 Li1 O16 C22 -151.6(3)
C11 O11 C12 C13 -165.7(4)
Li1 O11 C12 C13 40.7(4)
C14 O12 C13 C12 -178.2(3)
Li1 O12 C13 C12 39.2(4)
O11 C12 C13 O12 -52.5(4)
C15 O13 C16 C17 -176.9(5)
Li1 O13 C16 C17 24.5(7)
C18 O14 C17 C16 -176.8(5)
Li1 O14 C17 C16 9.6(6)
O13 C16 C17 O14 -22.9(8)
C19 O15 C20 C21 -171.5(3)
Li1 O15 C20 C21 49.6(4)
C22 O16 C21 C20 -176.1(3)
Li1 O16 C21 C20 32.0(4)
O15 C20 C21 O16 -54.1(4)
